data_7034235
loop_
_publ_author_name
'Baniodeh, Amer'
'Magnani, Nicola'
'Br\"ase, Stefan'
'Anson, Christopher E.'
'Powell, Annie K.'

_publ_section_title
;
 Ligand field variations: tuning the toroidal moment of Dy6 rings.
;
_journal_issue 14
_journal_name_full 'Dalton transactions (Cambridge, England : 2003)'
_journal_page_first 6343
_journal_page_last 6347
_journal_paper_doi 10.1039/c5dt00237k
_journal_volume 44
_journal_year 2015
_chemical_formula_moiety 'C42 H90 Dy6 N12 O36, 6(C2 H3 N)'
_chemical_formula_sum 'C54 H108 Dy6 N18 O36'
_chemical_formula_weight 2560.58
_chemical_name_systematic
;
?
;
_space_group_IT_number 148
_symmetry_cell_setting trigonal
_symmetry_space_group_name_Hall '-R 3'
_symmetry_space_group_name_H-M 'R -3 :H'
_atom_sites_solution_hydrogens geom
_atom_sites_solution_primary direct
_atom_sites_solution_secondary difmap
_audit_creation_method SHELXL-97
_audit_update_record
;
2013-01-18 deposited with the CCDC.
2015-03-02 downloaded from the CCDC.
;
_cell_angle_alpha 90.00
_cell_angle_beta 90.00
_cell_angle_gamma 120.00
_cell_formula_units_Z 3
_cell_length_a 17.5124(14)
_cell_length_b 17.5124(14)
_cell_length_c 24.2551(19)
_cell_measurement_reflns_used 14552
_cell_measurement_temperature 100(2)
_cell_measurement_theta_max 28.08
_cell_measurement_theta_min 2.33
_cell_volume 6442.1(9)
_computing_cell_refinement 'SMART-NT 5.6 (Bruker AXS Inc., 2005)'
_computing_data_collection 'SMART-NT 5.6 (Bruker AXS Inc., 2005)'
_computing_data_reduction 'SAINT+ 6.45 (Bruker AXS Inc., 2003)'
_computing_molecular_graphics 'Diamond 2.1 (Crystal Impact, 1998)'
_computing_publication_material 'SHELXTL 6.14 (BrukerAXS Inc., 2003)'
_computing_structure_refinement 'SHELXTL 6.14 (BrukerAXS Inc., 2003)'
_computing_structure_solution 'SHELXTL 6.14 (BrukerAXS Inc., 2003)'
_diffrn_ambient_temperature 100(2)
_diffrn_detector_area_resol_mean 8.333
_diffrn_measured_fraction_theta_full 0.998
_diffrn_measured_fraction_theta_max 0.998
_diffrn_measurement_device_type 'Bruker SMART Apex'
_diffrn_measurement_method 'CCD area detector'
_diffrn_radiation_monochromator graphite
_diffrn_radiation_source 'rotating anode'
_diffrn_radiation_type MoK\a
_diffrn_radiation_wavelength 0.71073
_diffrn_reflns_av_R_equivalents 0.0296
_diffrn_reflns_av_sigmaI/netI 0.0185
_diffrn_reflns_limit_h_max 22
_diffrn_reflns_limit_h_min -22
_diffrn_reflns_limit_k_max 22
_diffrn_reflns_limit_k_min -22
_diffrn_reflns_limit_l_max 30
_diffrn_reflns_limit_l_min -30
_diffrn_reflns_number 33133
_diffrn_reflns_theta_full 25.25
_diffrn_reflns_theta_max 26.73
_diffrn_reflns_theta_min 2.15
_exptl_absorpt_coefficient_mu 5.244
_exptl_absorpt_correction_T_max 0.550
_exptl_absorpt_correction_T_min 0.448
_exptl_absorpt_correction_type multi-scan
_exptl_absorpt_process_details 'TWINABS 1.05 (Bruker AXS Inc., 2006)'
_exptl_crystal_colour colourless
_exptl_crystal_density_diffrn 1.980
_exptl_crystal_density_method 'not measured'
_exptl_crystal_description block
_exptl_crystal_F_000 3726
_exptl_crystal_size_max 0.18
_exptl_crystal_size_mid 0.17
_exptl_crystal_size_min 0.12
_refine_diff_density_max 0.852
_refine_diff_density_min -0.873
_refine_diff_density_rms 0.110
_refine_ls_extinction_method none
_refine_ls_goodness_of_fit_ref 1.164
_refine_ls_hydrogen_treatment mixed
_refine_ls_matrix_type full
_refine_ls_number_parameters 176
_refine_ls_number_reflns 3048
_refine_ls_number_restraints 1
_refine_ls_restrained_S_all 1.167
_refine_ls_R_factor_all 0.0186
_refine_ls_R_factor_gt 0.0182
_refine_ls_shift/su_max 0.002
_refine_ls_shift/su_mean 0.000
_refine_ls_structure_factor_coef Fsqd
_refine_ls_weighting_details 'calc w=1/[\s^2^(Fo^2^)+(0.0212P)^2^+14.6837P] where P=(Fo^2^+2Fc^2^)/3'
_refine_ls_weighting_scheme calc
_refine_ls_wR_factor_gt 0.0449
_refine_ls_wR_factor_ref 0.0451
_reflns_number_gt 3003
_reflns_number_total 3048
_reflns_threshold_expression >2sigma(I)
_cod_data_source_file c5dt00237k2.cif
_cod_data_source_block amgacldy
_cod_depositor_comments 'Adding full bibliography for 7034235--7034236.cif.'
_cod_original_sg_symbol_H-M 'R -3:H'
_cod_database_code 7034235

loop_
_symmetry_equiv_pos_as_xyz
'x, y, z'
'-y, x-y, z'
'-x+y, -x, z'
'x+2/3, y+1/3, z+1/3'
'-y+2/3, x-y+1/3, z+1/3'
'-x+y+2/3, -x+1/3, z+1/3'
'x+1/3, y+2/3, z+2/3'
'-y+1/3, x-y+2/3, z+2/3'
'-x+y+1/3, -x+2/3, z+2/3'
'-x, -y, -z'
'y, -x+y, -z'
'x-y, x, -z'
'-x+2/3, -y+1/3, -z+1/3'
'y+2/3, -x+y+1/3, -z+1/3'
'x-y+2/3, x+1/3, -z+1/3'
'-x+1/3, -y+2/3, -z+2/3'
'y+1/3, -x+y+2/3, -z+2/3'
'x-y+1/3, x+2/3, -z+2/3'

loop_
_atom_site_label
_atom_site_type_symbol
_atom_site_fract_x
_atom_site_fract_y
_atom_site_fract_z
_atom_site_U_iso_or_equiv
_atom_site_adp_type
_atom_site_occupancy
_atom_site_symmetry_multiplicity
_atom_site_calc_flag
_atom_site_refinement_flags
Dy1 Dy 0.664113(7) 0.544864(7) 0.333992(5) 0.01432(5) Uani 1 1 d .
N1 N 0.65016(13) 0.58609(13) 0.43439(9) 0.0175(4) Uani 1 1 d .
C1 C 0.74198(16) 0.64245(16) 0.45425(10) 0.0194(5) Uani 1 1 d .
H1A H 0.7416 0.6527 0.4944 0.023 Uiso 1 1 calc R
H1B H 0.7691 0.7003 0.4354 0.023 Uiso 1 1 calc R
C2 C 0.79577(17) 0.59805(17) 0.44272(11) 0.0206(5) Uani 1 1 d .
H2A H 0.8590 0.6406 0.4490 0.025 Uiso 1 1 calc R
H2B H 0.7778 0.5480 0.4684 0.025 Uiso 1 1 calc R
O1 O 0.78332(11) 0.56687(11) 0.38765(7) 0.0183(3) Uani 1 1 d .
C3 C 0.60228(17) 0.50303(16) 0.46670(11) 0.0217(5) Uani 1 1 d .
H3A H 0.5413 0.4903 0.4736 0.026 Uiso 1 1 calc R
H3B H 0.6317 0.5113 0.5028 0.026 Uiso 1 1 calc R
C4 C 0.59894(17) 0.42437(17) 0.43744(11) 0.0202(5) Uani 1 1 d .
H4A H 0.6578 0.4294 0.4387 0.024 Uiso 1 1 calc R
H4B H 0.5565 0.3692 0.4564 0.024 Uiso 1 1 calc R
O2 O 0.57288(11) 0.42176(11) 0.38202(7) 0.0170(3) Uani 1 1 d .
C5 C 0.60323(17) 0.63698(17) 0.43655(11) 0.0222(5) Uani 1 1 d .
H5A H 0.6436 0.6983 0.4244 0.027 Uiso 1 1 calc R
H5B H 0.5856 0.6390 0.4751 0.027 Uiso 1 1 calc R
C6 C 0.52240(17) 0.59657(17) 0.40035(11) 0.0231(5) Uani 1 1 d .
H6A H 0.4808 0.5353 0.4133 0.028 Uiso 1 1 calc R
C7 C 0.47528(19) 0.64931(19) 0.39981(13) 0.0296(6) Uani 1 1 d .
H7A H 0.4232 0.6200 0.3760 0.044 Uiso 1 1 calc R
H7B H 0.5152 0.7087 0.3857 0.044 Uiso 1 1 calc R
H7C H 0.4570 0.6534 0.4374 0.044 Uiso 1 1 calc R
O3 O 0.55429(12) 0.59291(13) 0.34609(8) 0.0226(4) Uani 1 1 d D
H3 H 0.520(2) 0.574(2) 0.3238(13) 0.027 Uiso 1 1 d D
N2 N 0.72740(14) 0.71895(14) 0.28535(9) 0.0219(4) Uani 1 1 d .
O4 O 0.75069(12) 0.70870(12) 0.33350(8) 0.0232(4) Uani 1 1 d .
O5 O 0.68518(12) 0.65007(11) 0.25624(8) 0.0222(4) Uani 1 1 d .
O6 O 0.74595(15) 0.79198(13) 0.26828(9) 0.0338(5) Uani 1 1 d .
N21 N 0.4522(2) 0.6109(2) 0.24488(18) 0.0655(10) Uani 1 1 d .
C21 C 0.4928(2) 0.6856(2) 0.24386(16) 0.0436(8) Uani 1 1 d .
C22 C 0.5464(3) 0.7797(2) 0.2450(2) 0.0571(11) Uani 1 1 d .
H22A H 0.5245 0.8035 0.2735 0.086 Uiso 1 1 calc R
H22B H 0.5438 0.8037 0.2090 0.086 Uiso 1 1 calc R
H22C H 0.6076 0.7962 0.2532 0.086 Uiso 1 1 calc R

loop_
_atom_site_aniso_label
_atom_site_aniso_U_11
_atom_site_aniso_U_22
_atom_site_aniso_U_33
_atom_site_aniso_U_23
_atom_site_aniso_U_13
_atom_site_aniso_U_12
Dy1 0.01379(7) 0.01422(7) 0.01450(8) -0.00014(4) 0.00029(4) 0.00666(5)
N1 0.0170(10) 0.0167(10) 0.0179(10) -0.0016(8) 0.0021(8) 0.0078(8)
C1 0.0187(12) 0.0198(12) 0.0186(12) -0.0043(9) -0.0016(9) 0.0087(10)
C2 0.0206(12) 0.0249(13) 0.0180(13) -0.0058(10) -0.0034(10) 0.0128(11)
O1 0.0191(8) 0.0218(9) 0.0151(9) -0.0031(7) -0.0008(7) 0.0110(7)
C3 0.0233(12) 0.0207(12) 0.0180(12) -0.0008(10) 0.0022(10) 0.0087(10)
C4 0.0240(13) 0.0190(12) 0.0154(12) -0.0002(10) -0.0023(9) 0.0092(10)
O2 0.0188(8) 0.0166(8) 0.0144(9) -0.0009(6) -0.0015(6) 0.0080(7)
C5 0.0224(12) 0.0221(12) 0.0246(14) -0.0048(10) 0.0014(10) 0.0129(10)
C6 0.0217(12) 0.0229(13) 0.0256(14) -0.0002(10) 0.0033(10) 0.0119(10)
C7 0.0306(15) 0.0327(15) 0.0334(16) -0.0031(12) 0.0015(12) 0.0218(13)
O3 0.0234(9) 0.0262(10) 0.0209(10) -0.0033(8) -0.0020(7) 0.0143(8)
N2 0.0224(11) 0.0194(11) 0.0237(12) 0.0028(8) 0.0028(9) 0.0104(9)
O4 0.0265(9) 0.0192(8) 0.0208(9) -0.0001(7) -0.0022(7) 0.0092(8)
O5 0.0239(9) 0.0174(9) 0.0213(10) 0.0003(7) -0.0014(7) 0.0073(7)
O6 0.0468(13) 0.0194(10) 0.0348(12) 0.0058(8) -0.0007(10) 0.0161(9)
N21 0.060(2) 0.0372(18) 0.097(3) 0.0036(18) 0.000(2) 0.0226(17)
C21 0.0446(19) 0.0398(19) 0.052(2) 0.0007(16) -0.0040(16) 0.0252(16)
C22 0.051(2) 0.0376(19) 0.083(3) -0.0089(19) -0.001(2) 0.0226(18)

loop_
_atom_type_symbol
_atom_type_description
_atom_type_scat_dispersion_real
_atom_type_scat_dispersion_imag
_atom_type_scat_source
C C 0.0033 0.0016 'International Tables Vol C Tables 4.2.6.8 and 6.1.1.4'
H H 0.0000 0.0000 'International Tables Vol C Tables 4.2.6.8 and 6.1.1.4'
N N 0.0061 0.0033 'International Tables Vol C Tables 4.2.6.8 and 6.1.1.4'
O O 0.0106 0.0060 'International Tables Vol C Tables 4.2.6.8 and 6.1.1.4'
Dy Dy -0.1892 4.4098 'International Tables Vol C Tables 4.2.6.8 and 6.1.1.4'

loop_
_geom_angle_atom_site_label_1
_geom_angle_atom_site_label_2
_geom_angle_atom_site_label_3
_geom_angle
_geom_angle_site_symmetry_1
_geom_angle_site_symmetry_3
O2 Dy1 O2 107.46(9) 17 .
O2 Dy1 O1 89.23(6) 17 18_545
O2 Dy1 O1 70.30(6) . 18_545
O2 Dy1 O1 69.84(6) 17 .
O2 Dy1 O1 91.00(6) . .
O1 Dy1 O1 146.69(8) 18_545 .
O2 Dy1 O3 154.41(6) 17 .
O2 Dy1 O3 87.95(6) . .
O1 Dy1 O3 76.63(6) 18_545 .
O1 Dy1 O3 131.65(6) . .
O2 Dy1 O4 99.68(6) 17 .
O2 Dy1 O4 146.64(6) . .
O1 Dy1 O4 130.05(6) 18_545 .
O1 Dy1 O4 80.35(6) . .
O3 Dy1 O4 74.76(6) . .
O2 Dy1 O5 84.70(6) 17 .
O2 Dy1 O5 148.66(6) . .
O1 Dy1 O5 81.39(6) 18_545 .
O1 Dy1 O5 120.32(6) . .
O3 Dy1 O5 72.29(6) . .
O4 Dy1 O5 51.22(6) . .
O2 Dy1 N1 137.89(6) 17 .
O2 Dy1 N1 70.17(6) . .
O1 Dy1 N1 125.58(6) 18_545 .
O1 Dy1 N1 68.20(6) . .
O3 Dy1 N1 66.11(6) . .
O4 Dy1 N1 76.73(6) . .
O5 Dy1 N1 119.87(6) . .
C1 N1 C5 109.27(19) . .
C1 N1 C3 111.9(2) . .
C5 N1 C3 110.96(19) . .
C1 N1 Dy1 105.61(14) . .
C5 N1 Dy1 111.02(15) . .
C3 N1 Dy1 107.99(14) . .
N1 C1 C2 110.1(2) . .
N1 C1 H1A 109.6 . .
C2 C1 H1A 109.6 . .
N1 C1 H1B 109.6 . .
C2 C1 H1B 109.6 . .
H1A C1 H1B 108.2 . .
O1 C2 C1 110.8(2) . .
O1 C2 H2A 109.5 . .
C1 C2 H2A 109.5 . .
O1 C2 H2B 109.5 . .
C1 C2 H2B 109.5 . .
H2A C2 H2B 108.1 . .
C2 O1 Dy1 128.59(14) . 17
C2 O1 Dy1 122.97(14) . .
Dy1 O1 Dy1 107.96(7) 17 .
N1 C3 C4 112.7(2) . .
N1 C3 H3A 109.0 . .
C4 C3 H3A 109.0 . .
N1 C3 H3B 109.0 . .
C4 C3 H3B 109.0 . .
H3A C3 H3B 107.8 . .
O2 C4 C3 109.8(2) . .
O2 C4 H4A 109.7 . .
C3 C4 H4A 109.7 . .
O2 C4 H4B 109.7 . .
C3 C4 H4B 109.7 . .
H4A C4 H4B 108.2 . .
C4 O2 Dy1 134.63(15) . 18_545
C4 O2 Dy1 113.36(14) . .
Dy1 O2 Dy1 111.50(7) 18_545 .
N1 C5 C6 111.7(2) . .
N1 C5 H5A 109.3 . .
C6 C5 H5A 109.3 . .
N1 C5 H5B 109.3 . .
C6 C5 H5B 109.3 . .
H5A C5 H5B 108.0 . .
O3 C6 C5 105.0(2) . .
O3 C6 C7 111.1(2) . .
C5 C6 C7 112.9(2) . .
O3 C6 H6A 109.3 . .
C5 C6 H6A 109.3 . .
C7 C6 H6A 109.3 . .
C6 C7 H7A 109.5 . .
C6 C7 H7B 109.5 . .
H7A C7 H7B 109.5 . .
C6 C7 H7C 109.5 . .
H7A C7 H7C 109.5 . .
H7B C7 H7C 109.5 . .
C6 O3 Dy1 120.49(15) . .
C6 O3 H3 116(3) . .
Dy1 O3 H3 111(3) . .
O6 N2 O5 122.0(2) . .
O6 N2 O4 121.3(2) . .
O5 N2 O4 116.8(2) . .
N2 O4 Dy1 96.49(13) . .
N2 O5 Dy1 94.64(14) . .
N21 C21 C22 177.2(5) . .
C21 C22 H22A 109.5 . .
C21 C22 H22B 109.5 . .
H22A C22 H22B 109.5 . .
C21 C22 H22C 109.5 . .
H22A C22 H22C 109.5 . .
H22B C22 H22C 109.5 . .

loop_
_geom_bond_atom_site_label_1
_geom_bond_atom_site_label_2
_geom_bond_distance
_geom_bond_site_symmetry_2
Dy1 O2 2.2478(17) 17
Dy1 O2 2.2611(17) .
Dy1 O1 2.2851(17) 18_545
Dy1 O1 2.3229(17) .
Dy1 O3 2.4720(18) .
Dy1 O4 2.4862(18) .
Dy1 O5 2.5313(18) .
Dy1 N1 2.586(2) .
Dy1 Dy1 3.7271(3) 17
N1 C1 1.485(3) .
N1 C5 1.485(3) .
N1 C3 1.488(3) .
C1 C2 1.518(3) .
C1 H1A 0.9900 .
C1 H1B 0.9900 .
C2 O1 1.418(3) .
C2 H2A 0.9900 .
C2 H2B 0.9900 .
O1 Dy1 2.2850(17) 17
C3 C4 1.524(3) .
C3 H3A 0.9900 .
C3 H3B 0.9900 .
C4 O2 1.413(3) .
C4 H4A 0.9900 .
C4 H4B 0.9900 .
O2 Dy1 2.2478(17) 18_545
C5 C6 1.508(4) .
C5 H5A 0.9900 .
C5 H5B 0.9900 .
C6 O3 1.444(3) .
C6 C7 1.515(4) .
C6 H6A 1.0000 .
C7 H7A 0.9800 .
C7 H7B 0.9800 .
C7 H7C 0.9800 .
O3 H3 0.75(3) .
N2 O6 1.224(3) .
N2 O5 1.268(3) .
N2 O4 1.279(3) .
N21 C21 1.133(5) .
C21 C22 1.432(5) .
C22 H22A 0.9800 .
C22 H22B 0.9800 .
C22 H22C 0.9800 .

loop_
_geom_hbond_atom_site_label_D
_geom_hbond_atom_site_label_H
_geom_hbond_atom_site_label_A
_geom_hbond_distance_DH
_geom_hbond_distance_HA
_geom_hbond_distance_DA
_geom_hbond_angle_DHA
O3 H3 N21 0.75(3) 2.50(3) 3.145(5) 145(3)
